data_1513112
loop_
_publ_author_name
'Igarashi, Yasuhiro'
'Zhou, Tao'
'Sato, Seizo'
'Matsumoto, Takashi'
'Yu, Linkai'
'Oku, Naoya'

_publ_section_title
;
 Akaeolide, a carbocyclic polyketide from marine-derived streptomyces.
;
_journal_issue 22
_journal_name_full 'Organic letters'
_journal_page_first 5678
_journal_page_last 5681
_journal_paper_doi 10.1021/ol402661r
_journal_volume 15
_journal_year 2013
_chemical_absolute_configuration 'CHOOSE rm ad rmad syn or unk'
_chemical_formula_moiety 'C22 H31 Cl O6'
_chemical_formula_sum 'C22 H31 Cl O6'
_chemical_formula_weight 426.94
_space_group_IT_number 19
_symmetry_cell_setting orthorhombic
_symmetry_Int_Tables_number 19
_symmetry_space_group_name_Hall 'P 2ac 2ab'
_symmetry_space_group_name_H-M 'P 21 21 21'
_atom_sites_solution_hydrogens geom
_atom_sites_solution_primary direct
_atom_sites_solution_secondary difmap
_cell_angle_alpha 90.0000
_cell_angle_beta 90.0000
_cell_angle_gamma 90.0000
_cell_formula_units_Z 4
_cell_length_a 9.5078(2)
_cell_length_b 10.0045(3)
_cell_length_c 22.4594(6)
_cell_measurement_reflns_used 22187
_cell_measurement_temperature 93
_cell_measurement_theta_max 68.16
_cell_measurement_theta_min 3.94
_cell_volume 2136.36(10)
_computing_cell_refinement 'RAPID AUTO'
_computing_data_collection 'RAPID AUTO (Rigaku, ????)'
_computing_data_reduction 'RAPID AUTO'
_computing_molecular_graphics 'CrystalStructure 4.1'
_computing_publication_material 'CrystalStructure 4.1 (Rigaku, 2013)'
_computing_structure_refinement 'SHELXL97 (Sheldrick, 2008)'
_computing_structure_solution 'Il Milione (Burla, et al., 2007)'
_diffrn_ambient_temperature 93
_diffrn_detector_area_resol_mean 10.000
_diffrn_measured_fraction_theta_full 0.999
_diffrn_measured_fraction_theta_max 0.999
_diffrn_measurement_device_type 'Rigaku R-AXIS RAPID II'
_diffrn_measurement_method \w
_diffrn_radiation_type 'Cu K\a'
_diffrn_radiation_wavelength 1.54187
_diffrn_reflns_av_R_equivalents 0.0444
_diffrn_reflns_limit_h_max 11
_diffrn_reflns_limit_h_min -11
_diffrn_reflns_limit_k_max 12
_diffrn_reflns_limit_k_min -11
_diffrn_reflns_limit_l_max 26
_diffrn_reflns_limit_l_min -26
_diffrn_reflns_number 25505
_diffrn_reflns_theta_full 68.16
_diffrn_reflns_theta_max 68.16
_diffrn_reflns_theta_min 3.94
_diffrn_standards_number 0
_exptl_absorpt_coefficient_mu 1.886
_exptl_absorpt_correction_T_max 0.901
_exptl_absorpt_correction_T_min 0.726
_exptl_absorpt_correction_type multi-scan
_exptl_absorpt_process_details 'ABSCOR (Rigaku, 1995)'
_exptl_crystal_colour colorless
_exptl_crystal_density_diffrn 1.327
_exptl_crystal_density_method 'not measured'
_exptl_crystal_description platelet
_exptl_crystal_F_000 912.00
_exptl_crystal_size_max 0.154
_exptl_crystal_size_mid 0.122
_exptl_crystal_size_min 0.055
_refine_diff_density_max 0.27
_refine_diff_density_min -0.19
_refine_ls_abs_structure_details 'Flack, H. D. (1983), Acta Cryst. A39, 876-881.  1658 Friedel Pairs'
_refine_ls_abs_structure_Flack 0.026(14)
_refine_ls_extinction_method none
_refine_ls_goodness_of_fit_ref 1.067
_refine_ls_hydrogen_treatment constr
_refine_ls_number_parameters 267
_refine_ls_number_reflns 3902
_refine_ls_number_restraints 0
_refine_ls_R_factor_gt 0.0364
_refine_ls_shift/su_max 0.001
_refine_ls_structure_factor_coef Fsqd
_refine_ls_weighting_details 'w = 1/[\s^2^(Fo^2^)+(0.0532P)^2^+0.4417P] where P=(Fo^2^+2Fc^2^)/3'
_refine_ls_weighting_scheme calc
_refine_ls_wR_factor_ref 0.0918
_reflns_number_gt 3781
_reflns_number_total 3902
_reflns_threshold_expression F^2^>2.0\s(F^2^)
_cod_data_source_file ol402661r_si_001.cif
_cod_data_source_block SX190-VariMax-RAPID
_cod_original_cell_volume 2136.34(9)
_cod_database_code 1513112

loop_
_symmetry_equiv_pos_site_id
_symmetry_equiv_pos_as_xyz
1 +X,+Y,+Z
2 1/2+X,1/2-Y,-Z
3 -X,1/2+Y,1/2-Z
4 1/2-X,-Y,1/2+Z

loop_
_atom_site_label
_atom_site_type_symbol
_atom_site_fract_x
_atom_site_fract_y
_atom_site_fract_z
_atom_site_U_iso_or_equiv
_atom_site_adp_type
_atom_site_occupancy
_atom_site_symmetry_multiplicity
_atom_site_calc_flag
_atom_site_refinement_flags
Cl1 Cl 1.11830(5) 0.22661(6) 0.62827(3) 0.04728(17) Uani 1 4 d .
O2 O 0.37963(14) 0.52082(13) 0.63645(5) 0.0275(3) Uani 1 4 d .
O3 O 0.79424(14) 0.14493(12) 0.61617(5) 0.0259(3) Uani 1 4 d .
O4 O 0.68194(13) 0.46238(12) 0.61617(5) 0.0242(3) Uani 1 4 d .
O5 O 0.84531(15) 0.25151(13) 0.53355(6) 0.0333(3) Uani 1 4 d .
O6 O 0.49949(15) 0.11077(14) 0.75464(6) 0.0308(3) Uani 1 4 d .
O7 O 0.98042(17) 0.43533(16) 0.71675(7) 0.0437(4) Uani 1 4 d .
C1 C 0.8097(3) 0.3310(3) 0.88402(9) 0.0426(5) Uani 1 4 d .
C2 C 0.7650(2) 0.3427(2) 0.81911(9) 0.0345(5) Uani 1 4 d .
C3 C 0.8389(2) 0.23707(19) 0.78120(8) 0.0261(4) Uani 1 4 d .
C4 C 0.81494(19) 0.25537(18) 0.71390(7) 0.0232(4) Uani 1 4 d .
C5 C 0.8135(2) 0.12265(18) 0.68008(8) 0.0246(4) Uani 1 4 d .
C6 C 0.6927(2) 0.02856(18) 0.69757(8) 0.0247(4) Uani 1 4 d .
C7 C 0.55304(19) 0.10063(18) 0.70579(7) 0.0235(4) Uani 1 4 d .
C8 C 0.49153(19) 0.16945(18) 0.65253(8) 0.0233(4) Uani 1 4 d .
C9 C 0.46591(17) 0.29948(19) 0.65979(7) 0.0224(4) Uani 1 4 d .
C10 C 0.43608(19) 0.40145(18) 0.61172(7) 0.0225(4) Uani 1 4 d .
C11 C 0.5704(2) 0.42460(17) 0.57558(7) 0.0220(4) Uani 1 4 d .
C12 C 0.5631(2) 0.53392(18) 0.52692(7) 0.0262(4) Uani 1 4 d .
C13 C 0.6420(2) 0.65009(19) 0.55579(8) 0.0292(4) Uani 1 4 d .
C14 C 0.7518(2) 0.58388(19) 0.59569(8) 0.0264(4) Uani 1 4 d .
C15 C 0.8831(2) 0.54394(19) 0.55918(9) 0.0306(4) Uani 1 4 d .
C16 C 1.0010(2) 0.4623(2) 0.58938(9) 0.0338(5) Uani 1 4 d .
C17 C 0.96004(19) 0.33210(19) 0.62153(9) 0.0306(4) Uani 1 4 d .
C18 C 0.8616(2) 0.24281(18) 0.58640(8) 0.0270(4) Uani 1 4 d .
C19 C 0.9224(2) 0.3500(2) 0.68771(9) 0.0295(4) Uani 1 4 d .
C20 C 0.4793(2) 0.09379(19) 0.59481(8) 0.0293(4) Uani 1 4 d .
C21 C 0.4174(2) 0.56969(19) 0.50375(8) 0.0308(4) Uani 1 4 d .
C22 C 0.7877(2) 0.6676(2) 0.64965(9) 0.0315(4) Uani 1 4 d .
H1A H 0.75459 0.39334 0.90826 0.0511 Uiso 1 4 calc R
H1B H 0.90988 0.35254 0.88763 0.0511 Uiso 1 4 calc R
H1C H 0.79339 0.23942 0.89794 0.0511 Uiso 1 4 calc R
H2A H 0.78883 0.43291 0.80402 0.0414 Uiso 1 4 calc R
H2B H 0.66188 0.331 0.81602 0.0414 Uiso 1 4 calc R
H2 H 0.43282 0.54844 0.66366 0.0330 Uiso 1 4 calc R
H3A H 0.80466 0.14754 0.79311 0.0313 Uiso 1 4 calc R
H3B H 0.94118 0.24051 0.7894 0.0313 Uiso 1 4 calc R
H4 H 0.72032 0.29741 0.70866 0.0278 Uiso 1 4 calc R
H5 H 0.9051 0.07578 0.68668 0.0295 Uiso 1 4 calc R
H6A H 0.68178 -0.04047 0.66632 0.0297 Uiso 1 4 calc R
H6B H 0.71753 -0.01746 0.73515 0.0297 Uiso 1 4 calc R
H9 H 0.46645 0.33164 0.69959 0.0268 Uiso 1 4 calc R
H10 H 0.3638 0.36271 0.58436 0.0270 Uiso 1 4 calc R
H11 H 0.59719 0.33834 0.55615 0.0264 Uiso 1 4 calc R
H12 H 0.62028 0.50247 0.49227 0.0315 Uiso 1 4 calc R
H13A H 0.6877 0.70657 0.5252 0.0350 Uiso 1 4 calc R
H13B H 0.57722 0.70625 0.57956 0.0350 Uiso 1 4 calc R
H15A H 0.85021 0.49223 0.52427 0.0367 Uiso 1 4 calc R
H15B H 0.92589 0.62721 0.54374 0.0367 Uiso 1 4 calc R
H16A H 1.07154 0.4396 0.55855 0.0406 Uiso 1 4 calc R
H16B H 1.04812 0.5211 0.61868 0.0406 Uiso 1 4 calc R
H20A H 0.57083 0.09237 0.57479 0.0352 Uiso 1 4 calc R
H20B H 0.41 0.13779 0.56911 0.0352 Uiso 1 4 calc R
H20C H 0.44894 0.00197 0.60295 0.0352 Uiso 1 4 calc R
H21A H 0.36989 0.48854 0.48983 0.0370 Uiso 1 4 calc R
H21B H 0.42614 0.63305 0.47068 0.0370 Uiso 1 4 calc R
H21C H 0.36222 0.61049 0.53583 0.0370 Uiso 1 4 calc R
H22A H 0.82925 0.75243 0.63672 0.0378 Uiso 1 4 calc R
H22B H 0.85507 0.61926 0.67466 0.0378 Uiso 1 4 calc R
H22C H 0.70192 0.68546 0.67253 0.0378 Uiso 1 4 calc R

loop_
_atom_site_aniso_label
_atom_site_aniso_U_11
_atom_site_aniso_U_22
_atom_site_aniso_U_33
_atom_site_aniso_U_12
_atom_site_aniso_U_13
_atom_site_aniso_U_23
Cl1 0.0272(3) 0.0411(3) 0.0736(4) 0.0052(2) 0.0123(3) 0.0184(3)
O2 0.0324(7) 0.0278(7) 0.0224(6) 0.0052(6) -0.0012(5) -0.0022(5)
O3 0.0331(7) 0.0223(6) 0.0225(6) -0.0026(5) 0.0071(5) -0.0005(5)
O4 0.0272(6) 0.0220(6) 0.0234(6) -0.0064(5) 0.0009(5) 0.0020(5)
O5 0.0499(9) 0.0244(7) 0.0256(7) 0.0027(6) 0.0149(6) 0.0015(5)
O6 0.0318(7) 0.0394(8) 0.0212(6) 0.0014(7) 0.0041(5) 0.0083(6)
O7 0.0469(10) 0.0416(9) 0.0425(8) -0.0199(8) -0.0097(7) 0.0024(7)
C1 0.0456(12) 0.0498(14) 0.0325(11) 0.0106(11) -0.0085(10) -0.0119(10)
C2 0.0373(11) 0.0349(11) 0.0313(10) 0.0077(10) -0.0071(9) -0.0064(9)
C3 0.0266(10) 0.0250(10) 0.0267(9) 0.0017(8) -0.0031(7) 0.0013(8)
C4 0.0204(8) 0.0239(9) 0.0252(9) -0.0004(8) 0.0002(7) 0.0010(7)
C5 0.0270(9) 0.0233(9) 0.0234(8) 0.0017(8) 0.0028(7) 0.0022(7)
C6 0.0309(10) 0.0207(9) 0.0226(8) -0.0025(8) 0.0015(7) 0.0025(7)
C7 0.0263(9) 0.0217(9) 0.0225(8) -0.0076(8) 0.0005(7) 0.0030(7)
C8 0.0220(8) 0.0273(9) 0.0205(8) -0.0066(8) -0.0007(7) 0.0047(7)
C9 0.0195(9) 0.0301(9) 0.0175(8) -0.0031(7) 0.0010(6) -0.0002(7)
C10 0.0271(9) 0.0214(9) 0.0191(8) -0.0013(8) -0.0019(7) -0.0002(7)
C11 0.0289(9) 0.0179(8) 0.0192(8) -0.0009(7) -0.0000(7) -0.0007(7)
C12 0.0380(10) 0.0203(9) 0.0204(8) -0.0017(8) 0.0030(8) 0.0017(7)
C13 0.0364(11) 0.0214(9) 0.0297(9) -0.0032(8) 0.0050(8) 0.0035(8)
C14 0.0290(10) 0.0202(9) 0.0300(9) -0.0054(8) 0.0058(8) 0.0009(7)
C15 0.0357(11) 0.0223(9) 0.0337(10) -0.0044(8) 0.0096(9) 0.0029(8)
C16 0.0284(10) 0.0285(10) 0.0446(12) -0.0059(9) 0.0126(9) 0.0063(9)
C17 0.0232(9) 0.0271(10) 0.0415(11) 0.0007(8) 0.0082(8) 0.0057(9)
C18 0.0306(10) 0.0196(9) 0.0308(10) 0.0048(8) 0.0128(8) 0.0013(8)
C19 0.0259(10) 0.0272(10) 0.0354(10) -0.0017(8) -0.0056(8) 0.0041(8)
C20 0.0399(11) 0.0235(9) 0.0246(9) -0.0090(9) -0.0065(8) 0.0006(8)
C21 0.0471(13) 0.0238(9) 0.0216(8) 0.0005(9) -0.0031(8) 0.0031(7)
C22 0.0303(10) 0.0269(10) 0.0372(10) -0.0053(9) 0.0019(8) -0.0063(8)

loop_
_atom_type_symbol
_atom_type_description
_atom_type_scat_dispersion_real
_atom_type_scat_dispersion_imag
_atom_type_scat_source
C C 0.0181 0.0091
;
International Tables for Crystallography
(1992, Vol. C, Tables 4.2.6.8 and 6.1.1.4)
;
H H 0.0000 0.0000
;
International Tables for Crystallography
(1992, Vol. C, Table 6.1.1.4)
;
Cl Cl 0.3639 0.7018
;
International Tables for Crystallography
(1992, Vol. C, Tables 4.2.6.8 and 6.1.1.4)
;
O O 0.0492 0.0322
;
International Tables for Crystallography
(1992, Vol. C, Tables 4.2.6.8 and 6.1.1.4)
;

loop_
_geom_angle_atom_site_label_1
_geom_angle_atom_site_label_2
_geom_angle_atom_site_label_3
_geom_angle
_geom_angle_publ_flag
C5 O3 C18 122.51(14) yes
C11 O4 C14 110.61(12) yes
C1 C2 C3 110.57(17) yes
C2 C3 C4 113.36(16) yes
C3 C4 C5 112.68(15) yes
C3 C4 C19 110.87(15) yes
C5 C4 C19 110.88(15) yes
O3 C5 C4 110.84(14) yes
O3 C5 C6 104.50(14) yes
C4 C5 C6 114.30(15) yes
C5 C6 C7 113.14(15) yes
O6 C7 C6 121.01(16) yes
O6 C7 C8 121.28(17) yes
C6 C7 C8 117.46(14) yes
C7 C8 C9 114.95(16) yes
C7 C8 C20 119.10(15) yes
C9 C8 C20 125.56(16) yes
C8 C9 C10 127.23(15) yes
O2 C10 C9 111.00(13) yes
O2 C10 C11 113.26(14) yes
C9 C10 C11 108.91(14) yes
O4 C11 C10 108.45(13) yes
O4 C11 C12 107.03(14) yes
C10 C11 C12 116.35(15) yes
C11 C12 C13 102.47(14) yes
C11 C12 C21 116.63(16) yes
C13 C12 C21 114.40(16) yes
C12 C13 C14 104.76(15) yes
O4 C14 C13 103.62(14) yes
O4 C14 C15 108.61(15) yes
O4 C14 C22 108.15(14) yes
C13 C14 C15 110.65(15) yes
C13 C14 C22 112.60(16) yes
C15 C14 C22 112.71(16) yes
C14 C15 C16 119.35(16) yes
C15 C16 C17 118.02(17) yes
Cl1 C17 C16 108.43(13) yes
Cl1 C17 C18 102.07(13) yes
Cl1 C17 C19 100.20(13) yes
C16 C17 C18 114.26(16) yes
C16 C17 C19 114.41(16) yes
C18 C17 C19 115.35(15) yes
O3 C18 O5 118.80(16) yes
O3 C18 C17 117.62(15) yes
O5 C18 C17 123.51(17) yes
O7 C19 C4 122.76(18) yes
O7 C19 C17 119.86(18) yes
C4 C19 C17 117.36(16) yes

loop_
_geom_bond_atom_site_label_1
_geom_bond_atom_site_label_2
_geom_bond_distance
_geom_bond_publ_flag
Cl1 C17 1.8441(19) yes
O2 C10 1.422(2) yes
O3 C5 1.464(2) yes
O3 C18 1.348(2) yes
O4 C11 1.449(2) yes
O4 C14 1.459(2) yes
O5 C18 1.200(2) yes
O6 C7 1.214(2) yes
O7 C19 1.207(3) yes
C1 C2 1.523(3) yes
C2 C3 1.529(3) yes
C3 C4 1.540(2) yes
C4 C5 1.530(3) yes
C4 C19 1.512(3) yes
C5 C6 1.536(3) yes
C6 C7 1.522(3) yes
C7 C8 1.499(2) yes
C8 C9 1.333(3) yes
C8 C20 1.506(3) yes
C9 C10 1.512(2) yes
C10 C11 1.531(3) yes
C11 C12 1.548(2) yes
C12 C13 1.528(3) yes
C12 C21 1.523(3) yes
C13 C14 1.527(3) yes
C14 C15 1.546(3) yes
C14 C22 1.512(3) yes
C15 C16 1.545(3) yes
C16 C17 1.539(3) yes
C17 C18 1.515(3) yes
C17 C19 1.539(3) yes
